data_7051401
_journal_name_full 'New Journal of Chemistry'
_journal_paper_doi 10.1039/a808621d
_journal_year 1999
_chemical_formula_sum 'C6 H4 O4 W'
_chemical_formula_weight 323.94
_space_group_IT_number 14
_symmetry_cell_setting monoclinic
_symmetry_space_group_name_Hall '-P 2ybc'
_symmetry_space_group_name_H-M 'P 1 21/c 1'
_cell_angle_alpha 90.00
_cell_angle_beta 116.938(18)
_cell_angle_gamma 90.00
_cell_formula_units_Z 2
_cell_length_a 7.0387(15)
_cell_length_b 12.447(3)
_cell_length_c 6.376(3)
_cell_measurement_temperature 293(2)
_cell_volume 498.0(3)
_diffrn_ambient_temperature 293(2)
_exptl_crystal_density_diffrn 2.160
_cod_depositor_comments
;
The following automatic conversions were performed:
'_symmetry_cell_setting' value 'Monoclinic' changed to 'monoclinic'
according to '/home/saulius/struct/CIF-dictionaries/cif_core.dic'
dictionary named 'cif_core.dic' version 2.4.1 from 2010-06-29.

Automatic conversion script
Id: cif_fix_enum 1527 2010-12-29 10:47:43Z saulius 
;
_cod_original_sg_symbol_H-M 'P 21/c'
_cod_database_code 7051401

loop_
_symmetry_equiv_pos_as_xyz
'x, y, z'
'-x, y+1/2, -z+1/2'
'-x, -y, -z'
'x, -y-1/2, z-1/2'

loop_
_atom_site_label
_atom_site_type_symbol
_atom_site_fract_x
_atom_site_fract_y
_atom_site_fract_z
_atom_site_U_iso_or_equiv
_atom_site_adp_type
_atom_site_occupancy
_atom_site_calc_flag
_atom_site_refinement_flags
_atom_site_disorder_assembly
_atom_site_disorder_group
W1 W 0.0000 0.0000 0.0000 0.0255(3) Uani 1 d SDU . .
C1 C 0.240(2) 0.0656(16) 0.300(3) 0.035(4) Uani 1 d DU . .
O1 O 0.361(2) 0.1135(12) 0.456(3) 0.064(5) Uani 1 d DU . .
C2 C -0.221(2) 0.0773(15) 0.060(4) 0.037(4) Uani 1 d DU . .
O2 O -0.3565(19) 0.1086(13) 0.099(3) 0.071(5) Uani 1 d DU . .
C3 C -0.079(2) -0.1174(11) 0.233(3) 0.045(3) Uani 1 d DU . .
H3A H -0.0375 -0.0947 0.3937 0.054 Uiso 1 calc R . .
H3B H -0.2178 -0.1518 0.1592 0.054 Uiso 1 calc R . .
C4 C 0.081(2) -0.1631(9) 0.188(2) 0.039(3) Uani 1 d DU . .
H4A H 0.0411 -0.2261 0.0879 0.047 Uiso 1 calc R . .
H4B H 0.2210 -0.1691 0.3220 0.047 Uiso 1 calc R . .

loop_
_atom_site_aniso_label
_atom_site_aniso_U_11
_atom_site_aniso_U_22
_atom_site_aniso_U_33
_atom_site_aniso_U_23
_atom_site_aniso_U_13
_atom_site_aniso_U_12
W1 0.0281(3) 0.0243(3) 0.0312(9) -0.0002(4) 0.0196(9) 0.0015(5)
C1 0.029(5) 0.037(8) 0.036(9) 0.007(7) 0.013(6) 0.008(6)
O1 0.056(9) 0.061(9) 0.048(9) -0.018(8) -0.001(7) 0.015(8)
C2 0.025(5) 0.037(8) 0.044(13) -0.017(8) 0.011(7) 0.000(6)
O2 0.030(7) 0.102(11) 0.074(13) -0.053(11) 0.016(8) 0.007(8)
C3 0.064(8) 0.049(7) 0.026(7) 0.016(6) 0.025(6) 0.001(6)
C4 0.065(8) 0.033(5) 0.014(6) 0.002(5) 0.013(6) 0.010(5)

loop_
_geom_bond_atom_site_label_1
_geom_bond_atom_site_label_2
_geom_bond_distance
_geom_bond_site_symmetry_2
_geom_bond_publ_flag
W1 C2 2.005(14) . ?
W1 C2 2.005(14) 3 ?
W1 C1 2.062(17) . ?
W1 C1 2.062(17) 3 ?
W1 C4 2.295(11) 3 ?
W1 C4 2.295(11) . ?
W1 C3 2.326(12) 3 ?
W1 C3 2.326(12) . ?
C1 O1 1.141(14) . ?
C2 O2 1.160(13) . ?
C3 C4 1.405(18) . ?
